data_4070151
loop_
_publ_author_name
'Sun, Yan'
'Zhang, Zhengxing'
'Wang, Xu'
'Li, Xiaoqing'
'Weng, Linhong'
'Zhou, Xigeng'

_publ_section_title
;
 Lanthanide-Induced Diinsertion of Isocyanates into the N&#x2212;H Bond:
 Synthesis, Structure, and Reactivity of Organolanthanides Containing
 Diureido Ligands
;
_journal_issue 21
_journal_name_full Organometallics
_journal_page_first 6320
_journal_paper_doi 10.1021/om900631j
_journal_volume 28
_journal_year 2009
_chemical_formula_sum 'C31 H29 N4 O2 Yb'
_chemical_formula_weight 662.62
_chemical_name_systematic
;
 ?
;
_space_group_IT_number 4
_symmetry_cell_setting monoclinic
_symmetry_space_group_name_Hall 'P 2yb'
_symmetry_space_group_name_H-M 'P 1 21 1'
_atom_sites_solution_hydrogens geom
_atom_sites_solution_primary direct
_atom_sites_solution_secondary difmap
_audit_creation_method SHELXL-97
_cell_angle_alpha 90.00
_cell_angle_beta 103.493(3)
_cell_angle_gamma 90.00
_cell_formula_units_Z 2
_cell_length_a 10.377(3)
_cell_length_b 9.083(3)
_cell_length_c 14.618(4)
_cell_measurement_reflns_used 924
_cell_measurement_temperature 293(2)
_cell_measurement_theta_max 27.055
_cell_measurement_theta_min 2.734
_cell_volume 1339.8(7)
_computing_cell_refinement 'Bruker SMART'
_computing_data_collection 'Bruker SMART'
_computing_data_reduction 'Bruker SHELXTL'
_computing_molecular_graphics 'Bruker SHELXTL'
_computing_publication_material 'Bruker SHELXTL'
_computing_structure_refinement 'SHELXL-97 (Sheldrick, 1997)'
_computing_structure_solution 'SHELXS-97 (Sheldrick, 1990)'
_diffrn_ambient_temperature 293(2)
_diffrn_measured_fraction_theta_full 0.994
_diffrn_measured_fraction_theta_max 0.994
_diffrn_measurement_device_type 'CCD area detector'
_diffrn_measurement_method 'phi and omega scans'
_diffrn_radiation_monochromator graphite
_diffrn_radiation_source 'fine-focus sealed tube'
_diffrn_radiation_type MoK\a
_diffrn_radiation_wavelength 0.71073
_diffrn_reflns_av_R_equivalents 0.0260
_diffrn_reflns_av_sigmaI/netI 0.0304
_diffrn_reflns_limit_h_max 12
_diffrn_reflns_limit_h_min -12
_diffrn_reflns_limit_k_max 10
_diffrn_reflns_limit_k_min -11
_diffrn_reflns_limit_l_max 13
_diffrn_reflns_limit_l_min -17
_diffrn_reflns_number 6061
_diffrn_reflns_theta_full 26.01
_diffrn_reflns_theta_max 26.01
_diffrn_reflns_theta_min 2.02
_exptl_absorpt_coefficient_mu 3.526
_exptl_absorpt_correction_T_max 0.7194
_exptl_absorpt_correction_T_min 0.5390
_exptl_absorpt_correction_type multi-scan
_exptl_absorpt_process_details sadabs
_exptl_crystal_colour orange
_exptl_crystal_density_diffrn 1.643
_exptl_crystal_density_method 'not measured'
_exptl_crystal_description prism
_exptl_crystal_F_000 658
_exptl_crystal_size_max 0.20
_exptl_crystal_size_mid 0.15
_exptl_crystal_size_min 0.10
_refine_diff_density_max 0.839
_refine_diff_density_min -0.802
_refine_diff_density_rms 0.095
_refine_ls_abs_structure_details 'Flack H D (1983), Acta Cryst. A39, 876-881'
_refine_ls_abs_structure_Flack 0.936(19)
_refine_ls_extinction_method none
_refine_ls_goodness_of_fit_ref 1.716
_refine_ls_hydrogen_treatment mixed
_refine_ls_matrix_type full
_refine_ls_number_parameters 348
_refine_ls_number_reflns 4893
_refine_ls_number_restraints 1
_refine_ls_restrained_S_all 1.716
_refine_ls_R_factor_all 0.0418
_refine_ls_R_factor_gt 0.0396
_refine_ls_shift/su_max 0.000
_refine_ls_shift/su_mean 0.000
_refine_ls_structure_factor_coef Fsqd
_refine_ls_weighting_details 'calc w=1/[\s^2^(Fo^2^)+(0.0447P)^2^+0.0000P] where P=(Fo^2^+2Fc^2^)/3'
_refine_ls_weighting_scheme calc
_refine_ls_wR_factor_gt 0.1069
_refine_ls_wR_factor_ref 0.1115
_reflns_number_gt 4595
_reflns_number_total 4893
_reflns_threshold_expression >2sigma(I)
_cod_data_source_file om900631j_si_002.cif
_cod_data_source_block f80408a
_cod_depositor_comments
;
The following automatic conversions were performed:

'_symmetry_cell_setting' value 'Monoclinic' changed to 'monoclinic'
according to /home/saulius/struct/CIF-dictionaries/cif_core.dic
dictionary named 'cif_core.dic' version 2.4.2 from 2011-04-26.

Automatic conversion script
Id: cif_fix_values 1715 2011-07-08 13:25:40Z adriana 
;
_cod_original_cell_volume 1339.8(6)
_cod_original_sg_symbol_H-M P2(1)
_cod_database_code 4070151

loop_
_symmetry_equiv_pos_as_xyz
'x, y, z'
'-x, y+1/2, -z'

loop_
_atom_site_label
_atom_site_type_symbol
_atom_site_fract_x
_atom_site_fract_y
_atom_site_fract_z
_atom_site_U_iso_or_equiv
_atom_site_adp_type
_atom_site_occupancy
_atom_site_symmetry_multiplicity
_atom_site_calc_flag
_atom_site_refinement_flags
Yb1 Yb 0.93504(2) 0.74282(8) 0.782201(17) 0.03403(11) Uani 1 1 d .
N1 N 1.0213(13) 0.5477(13) 0.6974(8) 0.046(3) Uani 1 1 d .
N2 N 0.8335(7) 0.6603(8) 0.6289(5) 0.0339(15) Uani 1 1 d .
N3 N 0.6259(6) 0.7752(7) 0.5856(5) 0.037(2) Uani 1 1 d .
N4 N 0.5460(7) 0.9660(9) 0.6651(6) 0.0439(18) Uani 1 1 d .
H4' H 0.480(10) 0.945(12) 0.617(7) 0.053 Uiso 1 1 d .
O1 O 0.7392(6) 0.8568(8) 0.7324(5) 0.0499(17) Uani 1 1 d .
O2 O 0.6871(6) 0.6107(7) 0.4883(4) 0.0433(14) Uani 1 1 d .
C1 C 0.7792(11) 0.6119(13) 0.8812(8) 0.057(3) Uani 1 1 d .
C2 C 0.8681(13) 0.5051(13) 0.8629(8) 0.061(3) Uani 1 1 d .
H2 H 0.8453 0.4235 0.8240 0.074 Uiso 1 1 calc R
C3 C 0.9932(12) 0.5406(17) 0.9114(9) 0.079(4) Uani 1 1 d .
H3 H 1.0697 0.4868 0.9123 0.094 Uiso 1 1 calc R
C4 C 0.9859(16) 0.6730(16) 0.9598(8) 0.079(4) Uani 1 1 d .
H4 H 1.0566 0.7216 0.9990 0.095 Uiso 1 1 calc R
C5 C 0.8556(13) 0.718(2) 0.9389(8) 0.072(4) Uani 1 1 d .
H5 H 0.8238 0.8047 0.9596 0.086 Uiso 1 1 calc R
C6 C 0.6336(13) 0.613(2) 0.8481(12) 0.101(5) Uani 1 1 d .
H6A H 0.5980 0.5238 0.8675 0.152 Uiso 1 1 calc R
H6B H 0.6101 0.6197 0.7807 0.152 Uiso 1 1 calc R
H6C H 0.5981 0.6961 0.8746 0.152 Uiso 1 1 calc R
C7 C 1.1772(9) 0.8483(11) 0.8076(7) 0.047(2) Uani 1 1 d .
C8 C 1.1138(10) 0.9361(12) 0.8639(7) 0.053(3) Uani 1 1 d .
H8 H 1.1350 0.9415 0.9293 0.064 Uiso 1 1 calc R
C9 C 1.0147(11) 1.0120(12) 0.8033(9) 0.059(3) Uani 1 1 d .
H9 H 0.9550 1.0756 0.8214 0.071 Uiso 1 1 calc R
C10 C 1.0175(17) 0.9797(17) 0.7127(10) 0.059(4) Uani 1 1 d .
H10 H 0.9630 1.0213 0.6594 0.071 Uiso 1 1 calc R
C11 C 1.1152(10) 0.8743(11) 0.7128(7) 0.046(2) Uani 1 1 d .
H11 H 1.1354 0.8300 0.6605 0.055 Uiso 1 1 calc R
C12 C 1.2998(9) 0.754(3) 0.8414(8) 0.078(4) Uani 1 1 d .
H12A H 1.3382 0.7313 0.7893 0.118 Uiso 1 1 calc R
H12B H 1.2757 0.6640 0.8677 0.118 Uiso 1 1 calc R
H12C H 1.3631 0.8063 0.8884 0.118 Uiso 1 1 calc R
C13 C 0.9319(8) 0.5622(9) 0.6161(6) 0.0336(17) Uani 1 1 d .
C14 C 0.9465(9) 0.4858(10) 0.5363(6) 0.0405(19) Uani 1 1 d .
H14 H 0.8850 0.4973 0.4792 0.049 Uiso 1 1 calc R
C15 C 1.0518(9) 0.3947(11) 0.5432(7) 0.047(2) Uani 1 1 d .
H15 H 1.0626 0.3446 0.4901 0.057 Uiso 1 1 calc R
C16 C 1.1438(10) 0.3746(12) 0.6280(8) 0.056(3) Uani 1 1 d .
H16 H 1.2140 0.3091 0.6337 0.067 Uiso 1 1 calc R
C17 C 1.1257(11) 0.4564(13) 0.7031(7) 0.057(3) Uani 1 1 d .
H17 H 1.1879 0.4486 0.7601 0.069 Uiso 1 1 calc R
C18 C 0.7218(8) 0.6723(9) 0.5639(6) 0.0340(17) Uani 1 1 d .
C19 C 0.4990(8) 0.7747(9) 0.5190(6) 0.040(3) Uani 1 1 d .
C20 C 0.4830(9) 0.8390(10) 0.4309(7) 0.045(2) Uani 1 1 d .
H20 H 0.5536 0.8861 0.4140 0.054 Uiso 1 1 calc R
C21 C 0.3607(11) 0.8318(12) 0.3691(8) 0.059(3) Uani 1 1 d .
H21 H 0.3485 0.8780 0.3109 0.071 Uiso 1 1 calc R
C22 C 0.2567(9) 0.7582(18) 0.3910(8) 0.060(3) Uani 1 1 d .
H22 H 0.1776 0.7462 0.3462 0.072 Uiso 1 1 calc R
C23 C 0.2706(11) 0.7038(11) 0.4781(9) 0.063(4) Uani 1 1 d .
H23 H 0.1974 0.6631 0.4953 0.075 Uiso 1 1 calc R
C24 C 0.3921(9) 0.7069(9) 0.5433(7) 0.047(3) Uani 1 1 d .
H24 H 0.4013 0.6642 0.6023 0.057 Uiso 1 1 calc R
C25 C 0.6418(8) 0.8653(9) 0.6646(6) 0.0348(18) Uani 1 1 d .
C26 C 0.5309(9) 1.0480(10) 0.7434(7) 0.042(2) Uani 1 1 d .
C27 C 0.4017(10) 1.0855(11) 0.7446(7) 0.047(2) Uani 1 1 d .
H27 H 0.3322 1.0547 0.6960 0.056 Uiso 1 1 calc R
C28 C 0.3754(12) 1.1696(14) 0.8186(9) 0.068(3) Uani 1 1 d .
H28 H 0.2885 1.1929 0.8199 0.081 Uiso 1 1 calc R
C29 C 0.4821(12) 1.219(2) 0.8915(8) 0.074(4) Uani 1 1 d .
H29 H 0.4681 1.2823 0.9382 0.089 Uiso 1 1 calc R
C30 C 0.6075(13) 1.1695(17) 0.8903(10) 0.084(4) Uani 1 1 d .
H30 H 0.6769 1.1910 0.9415 0.101 Uiso 1 1 calc R
C31 C 0.6346(11) 1.0902(14) 0.8170(8) 0.063(3) Uani 1 1 d .
H31 H 0.7214 1.0651 0.8168 0.076 Uiso 1 1 calc R

loop_
_atom_site_aniso_label
_atom_site_aniso_U_11
_atom_site_aniso_U_22
_atom_site_aniso_U_33
_atom_site_aniso_U_23
_atom_site_aniso_U_13
_atom_site_aniso_U_12
Yb1 0.03407(17) 0.04304(18) 0.02274(16) -0.0003(3) 0.00206(10) 0.0025(3)
N1 0.051(5) 0.055(6) 0.031(5) -0.003(4) 0.005(4) 0.025(5)
N2 0.034(4) 0.034(4) 0.032(4) -0.006(3) 0.005(3) 0.004(3)
N3 0.032(3) 0.043(6) 0.033(3) -0.001(3) 0.001(3) 0.004(3)
N4 0.037(4) 0.049(5) 0.040(4) -0.009(4) -0.004(3) 0.005(3)
O1 0.040(3) 0.069(4) 0.036(4) -0.007(3) 0.000(3) 0.015(3)
O2 0.044(3) 0.048(4) 0.035(3) -0.009(3) 0.003(3) 0.004(3)
C1 0.057(6) 0.067(7) 0.049(6) 0.013(5) 0.019(5) -0.009(5)
C2 0.085(8) 0.049(6) 0.049(6) 0.015(5) 0.013(6) -0.009(6)
C3 0.063(7) 0.106(11) 0.066(8) 0.048(8) 0.012(6) 0.029(7)
C4 0.109(11) 0.079(8) 0.036(6) 0.020(6) -0.012(6) -0.046(8)
C5 0.096(8) 0.082(12) 0.043(5) -0.005(7) 0.026(5) -0.002(9)
C6 0.071(9) 0.119(13) 0.120(13) 0.002(11) 0.036(9) 0.009(9)
C7 0.039(5) 0.051(5) 0.049(6) 0.010(4) 0.008(4) -0.003(4)
C8 0.054(6) 0.066(7) 0.039(5) -0.014(5) 0.009(4) -0.024(5)
C9 0.051(6) 0.053(6) 0.074(8) -0.009(5) 0.016(5) -0.012(5)
C10 0.059(7) 0.067(9) 0.044(8) 0.001(6) -0.002(5) 0.006(7)
C11 0.047(5) 0.053(6) 0.039(5) 0.003(4) 0.014(4) -0.006(5)
C12 0.051(5) 0.100(10) 0.076(7) 0.016(11) -0.001(4) 0.009(10)
C13 0.037(4) 0.034(4) 0.030(4) 0.000(3) 0.007(3) 0.000(3)
C14 0.041(5) 0.048(5) 0.031(5) -0.003(4) 0.007(4) 0.001(4)
C15 0.054(6) 0.049(5) 0.041(5) -0.004(4) 0.015(4) 0.000(4)
C16 0.050(6) 0.052(6) 0.065(7) -0.004(5) 0.010(5) 0.014(5)
C17 0.052(6) 0.067(7) 0.047(6) 0.000(5) 0.002(5) 0.034(5)
C18 0.038(4) 0.028(4) 0.038(5) 0.001(4) 0.012(4) -0.001(3)
C19 0.033(4) 0.047(8) 0.034(4) -0.009(4) -0.003(3) 0.003(3)
C20 0.049(5) 0.042(5) 0.042(5) 0.004(4) 0.004(4) 0.002(4)
C21 0.067(7) 0.049(6) 0.053(7) -0.001(5) -0.001(5) 0.016(5)
C22 0.042(4) 0.058(8) 0.066(6) -0.020(7) -0.017(4) 0.013(6)
C23 0.042(5) 0.055(9) 0.086(9) -0.022(5) 0.004(5) 0.002(4)
C24 0.045(5) 0.047(8) 0.049(5) 0.000(4) 0.009(4) -0.008(4)
C25 0.031(4) 0.038(4) 0.035(5) -0.004(3) 0.006(3) 0.003(3)
C26 0.042(5) 0.042(5) 0.041(5) 0.001(4) 0.009(4) 0.004(4)
C27 0.042(5) 0.053(6) 0.045(5) 0.000(4) 0.009(4) 0.008(4)
C28 0.068(7) 0.075(7) 0.065(7) -0.005(6) 0.025(6) 0.027(6)
C29 0.084(7) 0.092(13) 0.048(5) -0.012(7) 0.021(5) 0.021(9)
C30 0.073(8) 0.103(10) 0.072(8) -0.032(7) 0.008(7) 0.013(7)
C31 0.048(6) 0.083(8) 0.055(7) -0.023(6) 0.002(5) 0.000(5)

loop_
_atom_type_symbol
_atom_type_description
_atom_type_scat_dispersion_real
_atom_type_scat_dispersion_imag
_atom_type_scat_source
C C 0.0033 0.0016 'International Tables Vol C Tables 4.2.6.8 and 6.1.1.4'
H H 0.0000 0.0000 'International Tables Vol C Tables 4.2.6.8 and 6.1.1.4'
N N 0.0061 0.0033 'International Tables Vol C Tables 4.2.6.8 and 6.1.1.4'
Yb Yb -0.3850 5.5486 'International Tables Vol C Tables 4.2.6.8 and 6.1.1.4'
O O 0.0106 0.0060 'International Tables Vol C Tables 4.2.6.8 and 6.1.1.4'

loop_
_geom_angle_atom_site_label_1
_geom_angle_atom_site_label_2
_geom_angle_atom_site_label_3
_geom_angle
O1 Yb1 N2 70.7(2)
O1 Yb1 N1 125.4(3)
N2 Yb1 N1 54.9(3)
O1 Yb1 C9 80.9(3)
N2 Yb1 C9 118.3(3)
N1 Yb1 C9 127.0(4)
O1 Yb1 C3 126.9(3)
N2 Yb1 C3 116.1(4)
N1 Yb1 C3 78.8(4)
C9 Yb1 C3 124.7(5)
O1 Yb1 C4 113.2(4)
N2 Yb1 C4 144.0(3)
N1 Yb1 C4 108.4(5)
C9 Yb1 C4 97.3(4)
C3 Yb1 C4 31.3(5)
O1 Yb1 C10 81.2(4)
N2 Yb1 C10 90.4(4)
N1 Yb1 C10 102.0(4)
C9 Yb1 C10 30.5(4)
C3 Yb1 C10 145.4(5)
C4 Yb1 C10 125.5(4)
O1 Yb1 C11 109.8(3)
N2 Yb1 C11 88.7(3)
N1 Yb1 C11 75.8(4)
C9 Yb1 C11 51.3(4)
C3 Yb1 C11 122.6(4)
C4 Yb1 C11 120.1(4)
C10 Yb1 C11 31.0(5)
O1 Yb1 C5 83.0(4)
N2 Yb1 C5 129.8(4)
N1 Yb1 C5 127.4(5)
C9 Yb1 C5 97.7(5)
C3 Yb1 C5 51.1(5)
C4 Yb1 C5 30.6(4)
C10 Yb1 C5 127.6(5)
C11 Yb1 C5 141.1(4)
O1 Yb1 C8 109.2(3)
N2 Yb1 C8 138.9(3)
N1 Yb1 C8 114.3(4)
C9 Yb1 C8 30.6(3)
C3 Yb1 C8 97.0(4)
C4 Yb1 C8 75.7(4)
C10 Yb1 C8 50.6(4)
C11 Yb1 C8 51.6(3)
C5 Yb1 C8 89.6(4)
O1 Yb1 C2 102.1(4)
N2 Yb1 C2 93.4(3)
N1 Yb1 C2 78.4(4)
C9 Yb1 C2 146.7(4)
C3 Yb1 C2 30.2(4)
C4 Yb1 C2 50.7(4)
C10 Yb1 C2 175.6(5)
C11 Yb1 C2 146.8(4)
C5 Yb1 C2 50.8(5)
C8 Yb1 C2 125.2(4)
O1 Yb1 C7 129.8(3)
N2 Yb1 C7 116.7(3)
N1 Yb1 C7 83.4(4)
C9 Yb1 C7 50.9(3)
C3 Yb1 C7 95.9(4)
C4 Yb1 C7 89.0(4)
C10 Yb1 C7 50.6(4)
C11 Yb1 C7 31.1(3)
C5 Yb1 C7 113.1(4)
C8 Yb1 C7 31.2(3)
C2 Yb1 C7 125.3(3)
C13 N1 C17 119.8(10)
C13 N1 Yb1 96.9(6)
C17 N1 Yb1 142.7(9)
C18 N2 C13 120.1(7)
C18 N2 Yb1 141.1(6)
C13 N2 Yb1 98.6(5)
C25 N3 C19 118.3(7)
C25 N3 C18 127.2(7)
C19 N3 C18 114.5(7)
C25 N4 C26 125.8(7)
C25 N4 H4' 107(7)
C26 N4 H4' 123(7)
C25 O1 Yb1 142.6(6)
C5 C1 C2 106.6(11)
C5 C1 C6 125.9(13)
C2 C1 C6 127.5(13)
C5 C1 Yb1 72.0(6)
C2 C1 Yb1 72.5(6)
C6 C1 Yb1 121.3(9)
C3 C2 C1 108.9(12)
C3 C2 Yb1 73.7(7)
C1 C2 Yb1 76.9(6)
C3 C2 H2 125.5
C1 C2 H2 125.5
Yb1 C2 H2 115.9
C2 C3 C4 107.9(12)
C2 C3 Yb1 76.0(6)
C4 C3 Yb1 74.4(7)
C2 C3 H3 126.0
C4 C3 H3 126.0
Yb1 C3 H3 115.7
C5 C4 C3 108.0(12)
C5 C4 Yb1 75.3(6)
C3 C4 Yb1 74.3(7)
C5 C4 H4 126.0
C3 C4 H4 126.0
Yb1 C4 H4 116.5
C4 C5 C1 108.5(14)
C4 C5 Yb1 74.1(6)
C1 C5 Yb1 77.4(6)
C4 C5 H5 125.8
C1 C5 H5 125.8
Yb1 C5 H5 114.9
C1 C6 H6A 109.5
C1 C6 H6B 109.5
H6A C6 H6B 109.5
C1 C6 H6C 109.5
H6A C6 H6C 109.5
H6B C6 H6C 109.5
C11 C7 C8 108.1(9)
C11 C7 C12 124.9(10)
C8 C7 C12 126.7(10)
C11 C7 Yb1 73.7(6)
C8 C7 Yb1 74.3(5)
C12 C7 Yb1 122.7(10)
C9 C8 C7 106.7(9)
C9 C8 Yb1 72.5(6)
C7 C8 Yb1 74.6(5)
C9 C8 H8 126.7
C7 C8 H8 126.7
Yb1 C8 H8 118.3
C10 C9 C8 109.6(12)
C10 C9 Yb1 76.0(8)
C8 C9 Yb1 76.9(6)
C10 C9 H9 125.2
C8 C9 H9 125.2
Yb1 C9 H9 114.0
C9 C10 C11 109.1(13)
C9 C10 Yb1 73.5(8)
C11 C10 Yb1 74.8(8)
C9 C10 H10 125.5
C11 C10 H10 125.5
Yb1 C10 H10 118.1
C10 C11 C7 106.4(10)
C10 C11 Yb1 74.2(8)
C7 C11 Yb1 75.2(5)
C10 C11 H11 126.8
C7 C11 H11 126.8
Yb1 C11 H11 116.1
C7 C12 H12A 109.5
C7 C12 H12B 109.5
H12A C12 H12B 109.5
C7 C12 H12C 109.5
H12A C12 H12C 109.5
H12B C12 H12C 109.5
N1 C13 C14 120.5(8)
N1 C13 N2 108.8(8)
C14 C13 N2 130.7(8)
N1 C13 Yb1 56.3(5)
C14 C13 Yb1 172.1(6)
N2 C13 Yb1 53.1(4)
C15 C14 C13 118.9(8)
C15 C14 H14 120.6
C13 C14 H14 120.6
C14 C15 C16 121.4(9)
C14 C15 H15 119.3
C16 C15 H15 119.3
C17 C16 C15 116.7(9)
C17 C16 H16 121.7
C15 C16 H16 121.7
N1 C17 C16 122.6(10)
N1 C17 H17 118.7
C16 C17 H17 118.7
O2 C18 N2 129.8(8)
O2 C18 N3 115.0(7)
N2 C18 N3 115.3(7)
C24 C19 C20 119.7(8)
C24 C19 N3 119.2(8)
C20 C19 N3 121.1(8)
C21 C20 C19 118.8(10)
C21 C20 H20 120.6
C19 C20 H20 120.6
C22 C21 C20 121.7(11)
C22 C21 H21 119.2
C20 C21 H21 119.2
C23 C22 C21 119.1(9)
C23 C22 H22 120.5
C21 C22 H22 120.5
C22 C23 C24 121.5(11)
C22 C23 H23 119.3
C24 C23 H23 119.3
C19 C24 C23 119.0(9)
C19 C24 H24 120.5
C23 C24 H24 120.5
O1 C25 N4 120.0(8)
O1 C25 N3 122.8(7)
N4 C25 N3 117.2(7)
C27 C26 C31 120.0(9)
C27 C26 N4 115.6(8)
C31 C26 N4 124.4(9)
C26 C27 C28 120.4(10)
C26 C27 H27 119.8
C28 C27 H27 119.8
C27 C28 C29 119.5(10)
C27 C28 H28 120.2
C29 C28 H28 120.2
C30 C29 C28 117.4(12)
C30 C29 H29 121.3
C28 C29 H29 121.3
C31 C30 C29 123.1(12)
C31 C30 H30 118.5
C29 C30 H30 118.5
C30 C31 C26 119.1(11)
C30 C31 H31 120.4
C26 C31 H31 120.4

loop_
_geom_bond_atom_site_label_1
_geom_bond_atom_site_label_2
_geom_bond_distance
Yb1 O1 2.245(6)
Yb1 N2 2.365(7)
Yb1 N1 2.449(10)
Yb1 C9 2.576(11)
Yb1 C3 2.603(11)
Yb1 C4 2.604(10)
Yb1 C10 2.608(17)
Yb1 C11 2.615(10)
Yb1 C5 2.619(11)
Yb1 C8 2.630(9)
Yb1 C2 2.631(10)
Yb1 C7 2.634(9)
N1 C13 1.331(14)
N1 C17 1.352(14)
N2 C18 1.321(11)
N2 C13 1.401(11)
N3 C25 1.393(10)
N3 C19 1.443(10)
N3 C18 1.453(10)
N4 C25 1.352(11)
N4 C26 1.405(12)
N4 H4' 0.88(10)
O1 C25 1.242(10)
O2 C18 1.216(10)
C1 C5 1.400(18)
C1 C2 1.407(17)
C1 C6 1.474(17)
C2 C3 1.365(17)
C2 H2 0.9300
C3 C4 1.41(2)
C3 H3 0.9300
C4 C5 1.38(2)
C4 H4 0.9300
C5 H5 0.9300
C6 H6A 0.9600
C6 H6B 0.9600
C6 H6C 0.9600
C7 C11 1.405(13)
C7 C8 1.414(15)
C7 C12 1.518(18)
C8 C9 1.375(15)
C8 H8 0.9300
C9 C10 1.364(18)
C9 H9 0.9300
C10 C11 1.39(2)
C10 H10 0.9300
C11 H11 0.9300
C12 H12A 0.9600
C12 H12B 0.9600
C12 H12C 0.9600
C13 C14 1.396(12)
C14 C15 1.355(13)
C14 H14 0.9300
C15 C16 1.389(14)
C15 H15 0.9300
C16 C17 1.373(15)
C16 H16 0.9300
C17 H17 0.9300
C19 C24 1.386(12)
C19 C20 1.388(13)
C20 C21 1.377(14)
C20 H20 0.9300
C21 C22 1.370(18)
C21 H21 0.9300
C22 C23 1.342(17)
C22 H22 0.9300
C23 C24 1.392(14)
C23 H23 0.9300
C24 H24 0.9300
C26 C27 1.386(13)
C26 C31 1.387(13)
C27 C28 1.402(15)
C27 H27 0.9300
C28 C29 1.418(17)
C28 H28 0.9300
C29 C30 1.381(17)
C29 H29 0.9300
C30 C31 1.373(16)
C30 H30 0.9300
C31 H31 0.9300
